data_4066582
loop_
_publ_author_name
'Morgan, Ian R.'
'Broomsgrove, Alexander E. J.'
'Fitzpatrick, Philip'
'Vidovic, Dragoslav'
'Thompson, Amber L.'
'Fallis, Ian A.'
'Aldridge, Simon'

_publ_section_title
;
 Anion Recognition by Highly Sterically Encumbered
 1,2-Diborylferrocenes&#x00A7;
;
_journal_issue 21
_journal_name_full Organometallics
_journal_page_first 4762
_journal_paper_doi 10.1021/om1005337
_journal_volume 29
_journal_year 2010
_chemical_formula_moiety 'C59 H76 B2 Fe K N O6, C H Cl3'
_chemical_formula_sum 'C60 H77 B2 Cl3 Fe K N O6'
_chemical_formula_weight 1131.20
_chemical_melting_point ?
_space_group_IT_number 14
_symmetry_cell_setting monoclinic
_symmetry_space_group_name_Hall '-P 2ybc'
_symmetry_space_group_name_H-M 'P 1 21/c 1'
_atom_sites_solution_hydrogens geom
_atom_sites_solution_primary direct
_audit_creation_date 10-05-14
_audit_creation_method CRYSTALS_ver_14.03
_cell_angle_alpha 90
_cell_angle_beta 106.6263(6)
_cell_angle_gamma 90
_cell_formula_units_Z 4
_cell_length_a 16.0148(2)
_cell_length_b 16.4211(2)
_cell_length_c 22.8565(3)
_cell_measurement_reflns_used 13210
_cell_measurement_temperature 150
_cell_measurement_theta_max 27
_cell_measurement_theta_min 5
_cell_volume 5759.51(13)
_computing_cell_refinement 'DENZO/SCALEPACK (Otwinowski & Minor, 1997)'
_computing_data_collection 'COLLECT (Nonius, 2001).'
_computing_data_reduction 'DENZO/SCALEPACK (Otwinowski & Minor, 1997)'
_computing_molecular_graphics 'CAMERON (Watkin et al., 1996)'
_computing_publication_material 'CRYSTALS (Betteridge et al., 2003)'
_computing_structure_refinement 'CRYSTALS (Betteridge et al., 2003)'
_computing_structure_solution 'SIR92 (Altomare et al., 1994)'
_diffrn_ambient_temperature 150
_diffrn_measured_fraction_theta_full 0.993
_diffrn_measured_fraction_theta_max 0.992
_diffrn_measurement_device Area
_diffrn_measurement_device_type 'Nonius KappaCCD'
_diffrn_measurement_method \w
_diffrn_radiation_monochromator graphite
_diffrn_radiation_type 'Mo K\a'
_diffrn_radiation_wavelength 0.71073
_diffrn_reflns_av_R_equivalents 0.050
_diffrn_reflns_limit_h_max 20
_diffrn_reflns_limit_h_min -20
_diffrn_reflns_limit_k_max 21
_diffrn_reflns_limit_k_min -21
_diffrn_reflns_limit_l_max 29
_diffrn_reflns_limit_l_min -29
_diffrn_reflns_number 65506
_diffrn_reflns_theta_full 26.948
_diffrn_reflns_theta_max 27.498
_diffrn_reflns_theta_min 5.104
_diffrn_standards_number 0
_exptl_absorpt_coefficient_mu 0.524
_exptl_absorpt_correction_T_max 0.97
_exptl_absorpt_correction_T_min 0.90
_exptl_absorpt_correction_type multi-scan
_exptl_absorpt_process_details 'DENZO/SCALEPACK (Otwinowski & Minor, 1997)'
_exptl_crystal_colour red
_exptl_crystal_density_diffrn 1.304
_exptl_crystal_density_method 'not measured'
_exptl_crystal_description block
_exptl_crystal_F_000 2392
_exptl_crystal_size_max 0.210
_exptl_crystal_size_mid 0.120
_exptl_crystal_size_min 0.050
_refine_diff_density_max 1.11
_refine_diff_density_min -0.95
_refine_ls_extinction_method None
_refine_ls_goodness_of_fit_ref 0.9152
_refine_ls_hydrogen_treatment none
_refine_ls_matrix_type full
_refine_ls_number_parameters 667
_refine_ls_number_reflns 13124
_refine_ls_number_restraints 0
_refine_ls_R_factor_all 0.1062
_refine_ls_R_factor_gt 0.0547
_refine_ls_shift/su_max 0.0015469
_refine_ls_shift/su_mean 0.0000778
_refine_ls_structure_factor_coef Fsqd
_refine_ls_weighting_details
;
 Method= Modified Sheldrick 
 w=1/[\s^2^(F^2^) + ( 0.05P)^2^ + 7.19P] 
 ,where P=(max(Fo^2^,0) + 2Fc^2^)/3 
;
_refine_ls_weighting_scheme calc
_refine_ls_wR_factor_all 0.1359
_refine_ls_wR_factor_gt 0.1163
_refine_ls_wR_factor_ref 0.1358
_reflns_limit_h_max 19
_reflns_limit_h_min -20
_reflns_limit_k_max 21
_reflns_limit_k_min 0
_reflns_limit_l_max 29
_reflns_limit_l_min 0
_reflns_number_gt 8075
_reflns_number_total 13125
_reflns_threshold_expression I>2.0\s(I)
_oxford_diffrn_Wilson_B_factor 2.56
_oxford_diffrn_Wilson_scale 43.54
_oxford_refine_ls_r_factor_ref 0.1062
_oxford_refine_ls_scale 0.16214(6)
_oxford_reflns_number_all 13125
_oxford_reflns_threshold_expression_ref I>-3.0\s(I)
_oxford_structure_analysis_title 064imdv08
_cod_data_source_file om1005337_si_002.cif
_cod_data_source_block 3CN
_cod_depositor_comments
;
The following automatic conversions were performed:

'_chemical_melting_point' value 'not measured' was changed to '?' -
the value is undefined or not given.

'_symmetry_cell_setting' value
'Monoclinic' changed to 'monoclinic' according to
/home/saulius/struct/CIF-dictionaries/cif_core.dic dictionary named
'cif_core.dic' version 2.4.1 from 2010-06-29.

Automatic conversion script
Id: cif_fix_values 1715 2011-07-08 13:25:40Z adriana 
;
_cod_original_sg_symbol_H-M 'P 1 21/c 1 '
_cod_original_formula_sum 'C60 H77 B2 Cl3 Fe1 K1 N1 O6'
_cod_database_code 4066582

loop_
_symmetry_equiv_pos_as_xyz
x,y,z
-x,-y,-z
-x,y+1/2,-z+1/2
x,-y+1/2,z+1/2

loop_
_atom_site_label
_atom_site_type_symbol
_atom_site_fract_x
_atom_site_fract_y
_atom_site_fract_z
_atom_site_U_iso_or_equiv
_atom_site_occupancy
_atom_site_adp_type
_atom_site_refinement_flags_posn
Fe1 Fe 0.87456(2) 0.77776(2) 0.524189(17) 0.0272 1.0000 Uani .
C2 C 0.92099(16) 0.72633(16) 0.45496(12) 0.0258 1.0000 Uani .
C3 C 0.94619(17) 0.68060(17) 0.51179(12) 0.0294 1.0000 Uani .
C4 C 0.87141(18) 0.65398(17) 0.52689(13) 0.0326 1.0000 Uani .
C5 C 0.79825(17) 0.68377(17) 0.48119(13) 0.0298 1.0000 Uani .
C6 C 0.82447(16) 0.72793(15) 0.43534(12) 0.0242 1.0000 Uani .
B7 B 0.74363(18) 0.75210(19) 0.37326(14) 0.0242 1.0000 Uani .
C8 C 0.67042(16) 0.78782(15) 0.40468(12) 0.0252 1.0000 Uani .
N9 N 0.61862(15) 0.80491(15) 0.42824(11) 0.0345 1.0000 Uani .
C10 C 0.76384(15) 0.81630(16) 0.32282(12) 0.0243 1.0000 Uani .
C11 C 0.74253(16) 0.90010(16) 0.31842(12) 0.0277 1.0000 Uani .
C12 C 0.70418(19) 0.94441(17) 0.36290(15) 0.0374 1.0000 Uani .
C13 C 0.75758(17) 0.94902(17) 0.27213(13) 0.0319 1.0000 Uani .
C14 C 0.79754(18) 0.91969(17) 0.23031(12) 0.0324 1.0000 Uani .
C15 C 0.82036(17) 0.83847(18) 0.23472(12) 0.0306 1.0000 Uani .
C16 C 0.80288(16) 0.78687(16) 0.27858(11) 0.0251 1.0000 Uani .
C17 C 0.82976(18) 0.69950(17) 0.27642(13) 0.0322 1.0000 Uani .
C18 C 0.8194(2) 0.9752(2) 0.18339(15) 0.0456 1.0000 Uani .
C19 C 0.68884(16) 0.66865(16) 0.33866(12) 0.0261 1.0000 Uani .
C20 C 0.60302(17) 0.67914(17) 0.29884(12) 0.0277 1.0000 Uani .
C21 C 0.56126(17) 0.76115(17) 0.27981(13) 0.0331 1.0000 Uani .
C22 C 0.54991(18) 0.61262(18) 0.27478(12) 0.0318 1.0000 Uani .
C23 C 0.57723(19) 0.53291(18) 0.28743(13) 0.0343 1.0000 Uani .
C24 C 0.66170(19) 0.52164(17) 0.32335(13) 0.0342 1.0000 Uani .
C25 C 0.71736(17) 0.58630(17) 0.34828(12) 0.0298 1.0000 Uani .
C26 C 0.80926(18) 0.55896(17) 0.38209(14) 0.0358 1.0000 Uani .
C27 C 0.5179(2) 0.4611(2) 0.26295(17) 0.0522 1.0000 Uani .
B28 B 0.99681(19) 0.75538(18) 0.42916(14) 0.0255 1.0000 Uani .
C29 C 0.99790(16) 0.81235(16) 0.37274(12) 0.0256 1.0000 Uani .
C30 C 0.97589(17) 0.89547(16) 0.37058(12) 0.0282 1.0000 Uani .
C31 C 0.93173(18) 0.93208(17) 0.41437(13) 0.0324 1.0000 Uani .
C32 C 0.99772(18) 0.94769(18) 0.32874(13) 0.0342 1.0000 Uani .
C33 C 1.03777(19) 0.9200(2) 0.28676(14) 0.0399 1.0000 Uani .
C34 C 1.05311(18) 0.8365(2) 0.28543(13) 0.0371 1.0000 Uani .
C35 C 1.03611(16) 0.78332(18) 0.32731(12) 0.0299 1.0000 Uani .
C36 C 1.0567(2) 0.69442(18) 0.32152(14) 0.0374 1.0000 Uani .
C37 C 1.0636(3) 0.9779(2) 0.24314(18) 0.0610 1.0000 Uani .
C38 C 1.09337(16) 0.72230(17) 0.46443(12) 0.0270 1.0000 Uani .
C39 C 1.11611(18) 0.63854(17) 0.46721(13) 0.0323 1.0000 Uani .
C40 C 1.20230(18) 0.61412(18) 0.49454(13) 0.0339 1.0000 Uani .
C41 C 1.26809(18) 0.66870(19) 0.52033(13) 0.0349 1.0000 Uani .
C42 C 1.24639(18) 0.75032(19) 0.51793(13) 0.0330 1.0000 Uani .
C43 C 1.16096(17) 0.77786(18) 0.49088(12) 0.0292 1.0000 Uani .
C44 C 1.14445(19) 0.86837(18) 0.49281(14) 0.0380 1.0000 Uani .
C45 C 1.36022(19) 0.6411(2) 0.55056(15) 0.0464 1.0000 Uani .
C46 C 1.0515(2) 0.57194(18) 0.44090(15) 0.0408 1.0000 Uani .
C47 C 0.9329(2) 0.8222(2) 0.61041(14) 0.0448 1.0000 Uani .
C48 C 0.8439(2) 0.8049(2) 0.60295(13) 0.0415 1.0000 Uani .
C49 C 0.7935(2) 0.8530(2) 0.55422(13) 0.0422 1.0000 Uani .
C50 C 0.8515(2) 0.90004(19) 0.53184(14) 0.0456 1.0000 Uani .
C51 C 0.9377(2) 0.8805(2) 0.56602(15) 0.0450 1.0000 Uani .
K52 K 0.48290(4) 0.77718(4) 0.47941(3) 0.0354 1.0000 Uani .
Cl53 Cl 0.83240(7) 0.34008(6) 0.81849(5) 0.0722 1.0000 Uani .
C54 C 0.7802(2) 0.2597(2) 0.84329(16) 0.0542 1.0000 Uani .
Cl55 Cl 0.67064(7) 0.25661(11) 0.80189(7) 0.1155 1.0000 Uani .
Cl56 Cl 0.83164(8) 0.16830(7) 0.83967(6) 0.0794 1.0000 Uani .
O57 O 0.35005(13) 0.74158(13) 0.37433(10) 0.0438 1.0000 Uani .
C58 C 0.2730(2) 0.7897(2) 0.36102(16) 0.0533 1.0000 Uani .
C59 C 0.2974(3) 0.8756(2) 0.37454(18) 0.0619 1.0000 Uani .
O60 O 0.33641(15) 0.88257(15) 0.43934(11) 0.0532 1.0000 Uani .
C61 C 0.3596(3) 0.9621(2) 0.4579(2) 0.0621 1.0000 Uani .
C62 C 0.3889(2) 0.9662(2) 0.5243(2) 0.0607 1.0000 Uani .
O63 O 0.46370(16) 0.91545(15) 0.54625(11) 0.0549 1.0000 Uani .
C64 C 0.4929(3) 0.9115(3) 0.61052(18) 0.0691 1.0000 Uani .
C65 C 0.5746(3) 0.8610(3) 0.62907(17) 0.0632 1.0000 Uani .
O66 O 0.55537(15) 0.78063(17) 0.60920(10) 0.0564 1.0000 Uani .
C67 C 0.6285(2) 0.7293(3) 0.63133(18) 0.0705 1.0000 Uani .
C68 C 0.6100(2) 0.6472(3) 0.60259(17) 0.0610 1.0000 Uani .
O69 O 0.59492(14) 0.65401(15) 0.53907(10) 0.0513 1.0000 Uani .
C70 C 0.5926(2) 0.5781(2) 0.51004(18) 0.0536 1.0000 Uani .
C71 C 0.5508(2) 0.5876(2) 0.44242(17) 0.0489 1.0000 Uani .
O72 O 0.46385(13) 0.61470(13) 0.43367(10) 0.0432 1.0000 Uani .
C73 C 0.4155(2) 0.6137(2) 0.37130(15) 0.0466 1.0000 Uani .
C74 C 0.3313(2) 0.6579(2) 0.36274(15) 0.0459 1.0000 Uani .
H31 H 1.0083 0.6691 0.5360 0.0392 1.0000 Uiso R
H41 H 0.8698 0.6225 0.5637 0.0392 1.0000 Uiso R
H51 H 0.7375 0.6759 0.4814 0.0380 1.0000 Uiso R
H121 H 0.7101 1.0023 0.3590 0.0620 1.0000 Uiso R
H122 H 0.7364 0.9295 0.4043 0.0617 1.0000 Uiso R
H123 H 0.6437 0.9314 0.3560 0.0618 1.0000 Uiso R
H131 H 0.7400 1.0053 0.2697 0.0384 1.0000 Uiso R
H151 H 0.8493 0.8167 0.2075 0.0390 1.0000 Uiso R
H171 H 0.8706 0.6952 0.2528 0.0540 1.0000 Uiso R
H172 H 0.8588 0.6812 0.3171 0.0539 1.0000 Uiso R
H173 H 0.7799 0.6653 0.2584 0.0541 1.0000 Uiso R
H183 H 0.8560 0.9471 0.1624 0.0746 1.0000 Uiso R
H182 H 0.8505 1.0221 0.2028 0.0743 1.0000 Uiso R
H181 H 0.7680 0.9929 0.1536 0.0744 1.0000 Uiso R
H211 H 0.5251 0.7594 0.2380 0.0501 1.0000 Uiso R
H212 H 0.5249 0.7770 0.3054 0.0501 1.0000 Uiso R
H213 H 0.6034 0.8036 0.2830 0.0498 1.0000 Uiso R
H221 H 0.4916 0.6224 0.2481 0.0437 1.0000 Uiso R
H241 H 0.6831 0.4674 0.3317 0.0454 1.0000 Uiso R
H261 H 0.8283 0.5157 0.3592 0.0552 1.0000 Uiso R
H262 H 0.8094 0.5364 0.4225 0.0547 1.0000 Uiso R
H263 H 0.8501 0.6040 0.3897 0.0544 1.0000 Uiso R
H271 H 0.5260 0.4194 0.2945 0.0804 1.0000 Uiso R
H272 H 0.4574 0.4773 0.2503 0.0802 1.0000 Uiso R
H273 H 0.5324 0.4382 0.2276 0.0804 1.0000 Uiso R
H313 H 0.8951 0.9779 0.3954 0.0519 1.0000 Uiso R
H312 H 0.9740 0.9525 0.4508 0.0522 1.0000 Uiso R
H311 H 0.8953 0.8918 0.4278 0.0522 1.0000 Uiso R
H321 H 0.9848 1.0045 0.3297 0.0428 1.0000 Uiso R
H341 H 1.0769 0.8143 0.2544 0.0471 1.0000 Uiso R
H363 H 1.0564 0.6825 0.2802 0.0582 1.0000 Uiso R
H362 H 1.1133 0.6809 0.3481 0.0583 1.0000 Uiso R
H361 H 1.0133 0.6595 0.3310 0.0578 1.0000 Uiso R
H371 H 1.0462 0.9561 0.2014 0.1002 1.0000 Uiso R
H372 H 1.1268 0.9857 0.2561 0.1002 1.0000 Uiso R
H373 H 1.0349 1.0311 0.2427 0.1002 1.0000 Uiso R
H401 H 1.2159 0.5575 0.4944 0.0463 1.0000 Uiso R
H421 H 1.2908 0.7896 0.5351 0.0423 1.0000 Uiso R
H441 H 1.1918 0.8940 0.5239 0.0573 1.0000 Uiso R
H442 H 1.0903 0.8784 0.5028 0.0570 1.0000 Uiso R
H443 H 1.1416 0.8929 0.4538 0.0573 1.0000 Uiso R
H451 H 1.3933 0.6850 0.5754 0.0772 1.0000 Uiso R
H452 H 1.3605 0.5951 0.5768 0.0769 1.0000 Uiso R
H453 H 1.3887 0.6260 0.5199 0.0768 1.0000 Uiso R
H463 H 1.0726 0.5377 0.4132 0.0652 1.0000 Uiso R
H462 H 1.0436 0.5381 0.4744 0.0656 1.0000 Uiso R
H461 H 0.9941 0.5945 0.4181 0.0655 1.0000 Uiso R
H471 H 0.9832 0.7967 0.6411 0.0563 1.0000 Uiso R
H481 H 0.8205 0.7637 0.6259 0.0530 1.0000 Uiso R
H491 H 0.7283 0.8524 0.5374 0.0531 1.0000 Uiso R
H501 H 0.8348 0.9389 0.4975 0.0591 1.0000 Uiso R
H511 H 0.9924 0.9033 0.5601 0.0563 1.0000 Uiso R
H541 H 0.7850 0.2698 0.8878 0.0634 1.0000 Uiso R
H581 H 0.2342 0.7725 0.3861 0.0642 1.0000 Uiso R
H582 H 0.2409 0.7831 0.3165 0.0643 1.0000 Uiso R
H591 H 0.2464 0.9118 0.3616 0.0714 1.0000 Uiso R
H592 H 0.3396 0.8935 0.3507 0.0706 1.0000 Uiso R
H611 H 0.3067 0.9962 0.4424 0.0773 1.0000 Uiso R
H612 H 0.4053 0.9819 0.4390 0.0773 1.0000 Uiso R
H621 H 0.4055 1.0238 0.5381 0.0745 1.0000 Uiso R
H622 H 0.3430 0.9490 0.5415 0.0741 1.0000 Uiso R
H641 H 0.5040 0.9664 0.6273 0.0892 1.0000 Uiso R
H642 H 0.4479 0.8866 0.6268 0.0891 1.0000 Uiso R
H651 H 0.6001 0.8627 0.6742 0.0770 1.0000 Uiso R
H652 H 0.6175 0.8853 0.6097 0.0772 1.0000 Uiso R
H671 H 0.6434 0.7247 0.6761 0.0794 1.0000 Uiso R
H672 H 0.6785 0.7528 0.6199 0.0792 1.0000 Uiso R
H681 H 0.6603 0.6105 0.6192 0.0734 1.0000 Uiso R
H682 H 0.5587 0.6238 0.6116 0.0729 1.0000 Uiso R
H701 H 0.6524 0.5563 0.5181 0.0672 1.0000 Uiso R
H702 H 0.5578 0.5389 0.5266 0.0672 1.0000 Uiso R
H711 H 0.5842 0.6270 0.4246 0.0638 1.0000 Uiso R
H712 H 0.5497 0.5344 0.4205 0.0645 1.0000 Uiso R
H731 H 0.4497 0.6410 0.3465 0.0572 1.0000 Uiso R
H732 H 0.4051 0.5573 0.3577 0.0573 1.0000 Uiso R
H741 H 0.2993 0.6352 0.3910 0.0554 1.0000 Uiso R
H742 H 0.2930 0.6505 0.3198 0.0550 1.0000 Uiso R

loop_
_atom_site_aniso_label
_atom_site_aniso_U_11
_atom_site_aniso_U_22
_atom_site_aniso_U_33
_atom_site_aniso_U_23
_atom_site_aniso_U_13
_atom_site_aniso_U_12
Fe1 0.0259(2) 0.0305(2) 0.0256(2) 0.00189(17) 0.00821(15) 0.00062(17)
C2 0.0258(13) 0.0206(13) 0.0295(13) 0.0012(11) 0.0056(11) -0.0001(11)
C3 0.0268(13) 0.0277(15) 0.0341(15) 0.0032(12) 0.0092(12) 0.0017(11)
C4 0.0325(15) 0.0315(16) 0.0357(15) 0.0088(13) 0.0129(12) 0.0016(12)
C5 0.0241(13) 0.0288(15) 0.0380(15) 0.0048(12) 0.0111(12) 0.0004(11)
C6 0.0245(12) 0.0198(13) 0.0288(13) -0.0011(11) 0.0085(11) -0.0013(10)
B7 0.0181(13) 0.0259(15) 0.0274(15) -0.0026(12) 0.0047(12) 0.0020(11)
C8 0.0245(13) 0.0211(14) 0.0273(13) 0.0020(11) 0.0033(11) -0.0025(11)
N9 0.0281(12) 0.0391(14) 0.0378(13) -0.0002(11) 0.0119(11) 0.0025(10)
C10 0.0164(12) 0.0248(14) 0.0287(13) -0.0015(11) 0.0015(10) -0.0008(10)
C11 0.0232(13) 0.0240(14) 0.0345(15) -0.0004(11) 0.0059(11) 0.0000(11)
C12 0.0389(16) 0.0222(15) 0.0549(19) -0.0026(13) 0.0197(15) 0.0021(12)
C13 0.0310(14) 0.0212(14) 0.0407(16) 0.0045(12) 0.0058(13) -0.0005(11)
C14 0.0308(14) 0.0314(16) 0.0299(14) 0.0048(12) 0.0004(12) -0.0066(12)
C15 0.0293(14) 0.0374(16) 0.0251(13) -0.0043(12) 0.0076(11) -0.0053(12)
C16 0.0211(12) 0.0263(14) 0.0253(13) -0.0026(11) 0.0024(10) -0.0027(11)
C17 0.0341(15) 0.0309(16) 0.0356(15) -0.0026(12) 0.0163(13) 0.0002(12)
C18 0.0497(19) 0.0447(19) 0.0412(18) 0.0116(15) 0.0110(15) -0.0077(15)
C19 0.0246(13) 0.0275(14) 0.0269(13) -0.0006(11) 0.0087(11) -0.0024(11)
C20 0.0260(13) 0.0315(15) 0.0276(13) -0.0005(12) 0.0108(11) -0.0005(11)
C21 0.0242(13) 0.0360(17) 0.0353(15) 0.0000(12) 0.0025(12) 0.0013(12)
C22 0.0265(14) 0.0383(17) 0.0299(14) -0.0026(12) 0.0069(12) -0.0072(12)
C23 0.0376(16) 0.0330(16) 0.0324(15) -0.0051(13) 0.0102(13) -0.0085(13)
C24 0.0408(16) 0.0246(15) 0.0402(16) -0.0014(12) 0.0165(14) -0.0037(12)
C25 0.0307(14) 0.0290(15) 0.0314(14) -0.0001(12) 0.0116(12) -0.0012(12)
C26 0.0339(15) 0.0248(15) 0.0472(18) 0.0004(13) 0.0092(14) 0.0035(12)
C27 0.055(2) 0.042(2) 0.056(2) -0.0113(16) 0.0096(18) -0.0175(16)
B28 0.0273(15) 0.0213(15) 0.0281(15) -0.0045(12) 0.0079(12) 0.0004(12)
C29 0.0213(12) 0.0246(14) 0.0288(14) -0.0001(11) 0.0035(11) -0.0010(10)
C30 0.0248(13) 0.0273(15) 0.0292(14) 0.0005(11) 0.0026(11) -0.0025(11)
C31 0.0351(15) 0.0257(15) 0.0336(15) -0.0025(12) 0.0052(12) 0.0020(12)
C32 0.0314(15) 0.0318(16) 0.0370(16) 0.0054(13) 0.0058(13) -0.0006(12)
C33 0.0354(16) 0.0473(19) 0.0394(17) 0.0170(15) 0.0146(14) 0.0019(14)
C34 0.0294(15) 0.0493(19) 0.0358(16) 0.0082(14) 0.0143(13) 0.0062(13)
C35 0.0230(12) 0.0341(15) 0.0331(14) 0.0054(13) 0.0087(11) 0.0037(12)
C36 0.0383(16) 0.0388(17) 0.0372(16) -0.0012(13) 0.0142(13) 0.0077(13)
C37 0.061(2) 0.060(2) 0.072(3) 0.032(2) 0.035(2) 0.0079(19)
C38 0.0260(13) 0.0291(14) 0.0280(13) 0.0067(12) 0.0109(11) 0.0006(12)
C39 0.0332(15) 0.0300(15) 0.0370(16) 0.0056(12) 0.0153(13) 0.0019(12)
C40 0.0331(15) 0.0351(17) 0.0374(16) 0.0109(13) 0.0162(13) 0.0113(13)
C41 0.0275(14) 0.0459(19) 0.0332(15) 0.0087(13) 0.0114(12) 0.0082(13)
C42 0.0246(13) 0.0443(17) 0.0303(15) 0.0063(13) 0.0082(12) 0.0015(12)
C43 0.0272(13) 0.0335(15) 0.0284(14) 0.0039(12) 0.0104(11) 0.0010(12)
C44 0.0281(14) 0.0353(17) 0.0444(17) 0.0003(14) 0.0006(13) -0.0047(12)
C45 0.0310(16) 0.062(2) 0.0487(19) 0.0167(17) 0.0159(14) 0.0157(15)
C46 0.0404(17) 0.0291(16) 0.0545(19) 0.0038(14) 0.0160(15) 0.0035(13)
C47 0.0406(17) 0.058(2) 0.0313(16) -0.0105(15) 0.0035(14) 0.0020(16)
C48 0.0455(18) 0.052(2) 0.0303(15) 0.0018(14) 0.0163(14) 0.0033(15)
C49 0.0427(17) 0.052(2) 0.0325(16) -0.0063(14) 0.0120(14) 0.0084(15)
C50 0.072(2) 0.0341(18) 0.0333(17) -0.0016(13) 0.0199(17) 0.0066(16)
C51 0.053(2) 0.0424(19) 0.0428(18) -0.0163(15) 0.0184(16) -0.0131(15)
K52 0.0287(3) 0.0422(4) 0.0361(3) -0.0011(3) 0.0108(3) 0.0044(3)
Cl53 0.0587(6) 0.0522(6) 0.0929(8) 0.0097(5) 0.0009(5) -0.0026(5)
C54 0.0478(19) 0.076(3) 0.0401(18) 0.0036(17) 0.0143(16) 0.0070(18)
Cl55 0.0387(6) 0.1712(15) 0.1273(12) 0.0385(11) 0.0089(6) -0.0098(7)
Cl56 0.0937(8) 0.0529(6) 0.1025(9) 0.0132(6) 0.0459(7) 0.0063(6)
O57 0.0349(11) 0.0470(14) 0.0470(13) -0.0011(10) 0.0075(10) 0.0036(10)
C58 0.0404(18) 0.066(3) 0.0470(19) -0.0003(18) 0.0026(15) 0.0143(17)
C59 0.057(2) 0.058(3) 0.062(2) 0.0056(19) 0.0021(19) 0.0169(19)
O60 0.0480(13) 0.0487(15) 0.0607(15) 0.0000(12) 0.0124(12) 0.0006(11)
C61 0.063(2) 0.037(2) 0.091(3) 0.003(2) 0.030(2) 0.0086(17)
C62 0.051(2) 0.045(2) 0.094(3) -0.019(2) 0.035(2) -0.0028(17)
O63 0.0587(15) 0.0513(15) 0.0625(16) -0.0098(12) 0.0298(13) 0.0000(12)
C64 0.072(3) 0.087(3) 0.059(2) -0.024(2) 0.037(2) -0.020(2)
C65 0.055(2) 0.095(3) 0.044(2) -0.017(2) 0.0208(18) -0.014(2)
O66 0.0401(13) 0.0839(19) 0.0424(13) 0.0017(13) 0.0074(10) -0.0083(13)
C67 0.0342(18) 0.120(4) 0.051(2) 0.015(2) 0.0026(16) 0.009(2)
C68 0.0361(18) 0.089(3) 0.052(2) 0.026(2) 0.0027(16) 0.0106(19)
O69 0.0412(13) 0.0603(16) 0.0510(14) 0.0177(12) 0.0111(11) 0.0051(11)
C70 0.0398(18) 0.044(2) 0.078(3) 0.0183(19) 0.0185(18) 0.0062(16)
C71 0.0427(18) 0.0382(19) 0.073(2) 0.0101(17) 0.0280(18) 0.0086(15)
O72 0.0362(11) 0.0456(13) 0.0525(13) 0.0030(10) 0.0200(10) 0.0054(10)
C73 0.0497(19) 0.050(2) 0.0436(19) -0.0057(16) 0.0194(16) 0.0018(16)
C74 0.0428(18) 0.053(2) 0.0407(18) -0.0079(16) 0.0099(15) -0.0048(15)

loop_
_atom_type_symbol
_atom_type_scat_dispersion_real
_atom_type_scat_dispersion_imag
_atom_type_scat_Cromer_Mann_a1
_atom_type_scat_Cromer_Mann_b1
_atom_type_scat_Cromer_Mann_a2
_atom_type_scat_Cromer_Mann_b2
_atom_type_scat_Cromer_Mann_a3
_atom_type_scat_Cromer_Mann_b3
_atom_type_scat_Cromer_Mann_a4
_atom_type_scat_Cromer_Mann_b4
_atom_type_scat_Cromer_Mann_c
_atom_type_scat_source
C 0.0033 0.0016 2.3100 20.8439 1.0200 10.2075 1.5886 0.5687 0.8650 51.6512 0.2156 'International Tables Vol C 4.2.6.8 and 6.1.1.4'
H 0.0000 0.0000 0.4930 10.5109 0.3229 26.1257 0.1402 3.1424 0.0408 57.7998 0.0030 'International Tables Vol C 4.2.6.8 and 6.1.1.4'
N 0.0061 0.0033 12.2126 0.0057 3.1322 9.8933 2.0125 28.9975 1.1663 0.5826 -11.5290 'International Tables Vol C 4.2.6.8 and 6.1.1.4'
B 0.0013 0.0007 2.0545 23.2185 1.3326 1.0210 1.0979 60.3498 0.7068 0.1403 -0.1932 'International Tables Vol C 4.2.6.8 and 6.1.1.4'
O 0.0106 0.0060 3.0485 13.2771 2.2868 5.7011 1.5463 0.3239 0.8670 32.9089 0.2508 'International Tables Vol C 4.2.6.8 and 6.1.1.4'
K 0.2009 0.2494 8.2186 12.7949 7.4398 0.7748 1.0519 213.1870 0.8659 41.6841 1.4228 'International Tables Vol C 4.2.6.8 and 6.1.1.4'
Fe 0.3463 0.8444 11.7695 4.7611 7.3573 0.3072 3.5222 15.3535 2.3045 76.8805 1.0369 'International Tables Vol C 4.2.6.8 and 6.1.1.4'
Cl 0.1484 0.1585 11.4604 0.0104 7.1964 1.1662 6.2556 18.5194 1.6455 47.7784 -9.5574 'International Tables Vol C 4.2.6.8 and 6.1.1.4'

loop_
_geom_angle_atom_site_label_1
_geom_angle_atom_site_label_2
_geom_angle_atom_site_label_3
_geom_angle
_geom_angle_publ_flag
C2 Fe1 C3 41.08(10) yes
C2 Fe1 C4 68.88(11) yes
C3 Fe1 C4 40.50(10) yes
C2 Fe1 C5 68.06(10) yes
C3 Fe1 C5 67.83(11) yes
C4 Fe1 C5 40.66(11) yes
C2 Fe1 C6 40.99(9) yes
C3 Fe1 C6 68.76(10) yes
C4 Fe1 C6 68.78(11) yes
C5 Fe1 C6 40.22(10) yes
C2 Fe1 C47 134.41(11) yes
C3 Fe1 C47 106.98(12) yes
C4 Fe1 C47 109.48(13) yes
C5 Fe1 C47 140.85(13) yes
C6 Fe1 C47 175.30(11) yes
C2 Fe1 C48 166.58(12) yes
C3 Fe1 C48 125.50(12) yes
C4 Fe1 C48 100.15(13) yes
C5 Fe1 C48 109.09(12) yes
C6 Fe1 C48 143.66(11) yes
C2 Fe1 C49 152.50(11) yes
C3 Fe1 C49 163.35(12) yes
C4 Fe1 C49 124.70(12) yes
C5 Fe1 C49 105.59(12) yes
C6 Fe1 C49 116.82(11) yes
C2 Fe1 C50 124.42(11) yes
C3 Fe1 C50 154.21(13) yes
C4 Fe1 C50 164.89(12) yes
C5 Fe1 C50 133.01(13) yes
C6 Fe1 C50 115.44(11) yes
C2 Fe1 C51 116.47(11) yes
C3 Fe1 C51 119.16(13) yes
C4 Fe1 C51 144.95(13) yes
C5 Fe1 C51 173.00(12) yes
C6 Fe1 C51 139.65(12) yes
C47 Fe1 C48 40.35(12) yes
C47 Fe1 C49 67.83(13) yes
C48 Fe1 C49 40.45(12) yes
C47 Fe1 C50 67.43(14) yes
C48 Fe1 C50 67.60(13) yes
C49 Fe1 C50 40.19(13) yes
C47 Fe1 C51 40.16(13) yes
C48 Fe1 C51 67.80(13) yes
C49 Fe1 C51 67.86(13) yes
C50 Fe1 C51 40.23(13) yes
Fe1 C2 C3 66.65(14) yes
Fe1 C2 C6 70.03(14) yes
C3 C2 C6 106.2(2) yes
Fe1 C2 B28 129.63(18) yes
C3 C2 B28 116.5(2) yes
C6 C2 B28 137.2(2) yes
C2 C3 Fe1 72.28(15) yes
C2 C3 C4 110.0(2) yes
Fe1 C3 C4 69.86(16) yes
C2 C3 H31 124.5 no
Fe1 C3 H31 125.3 no
C4 C3 H31 125.6 no
C3 C4 Fe1 69.64(16) yes
C3 C4 C5 107.1(2) yes
Fe1 C4 C5 69.80(16) yes
C3 C4 H41 126.8 no
Fe1 C4 H41 123.5 no
C5 C4 H41 126.0 no
C4 C5 Fe1 69.53(16) yes
C4 C5 C6 111.1(2) yes
Fe1 C5 C6 73.05(15) yes
C4 C5 H51 124.2 no
Fe1 C5 H51 123.8 no
C6 C5 H51 124.6 no
C2 C6 Fe1 68.98(14) yes
C2 C6 C5 105.6(2) yes
Fe1 C6 C5 66.73(15) yes
C2 C6 B7 138.5(2) yes
Fe1 C6 B7 135.18(17) yes
C5 C6 B7 115.0(2) yes
C6 B7 C8 100.9(2) yes
C6 B7 C10 118.8(2) yes
C8 B7 C10 112.4(2) yes
C6 B7 C19 112.1(2) yes
C8 B7 C19 98.80(19) yes
C10 B7 C19 111.5(2) yes
B7 C8 N9 173.2(3) yes
B7 C10 C11 125.2(2) yes
B7 C10 C16 119.5(2) yes
C11 C10 C16 115.3(2) yes
C10 C11 C12 123.7(2) yes
C10 C11 C13 121.4(2) yes
C12 C11 C13 114.9(2) yes
C11 C12 H121 110.1 no
C11 C12 H122 109.2 no
H121 C12 H122 107.5 no
C11 C12 H123 111.5 no
H121 C12 H123 109.0 no
H122 C12 H123 109.5 no
C11 C13 C14 122.4(3) yes
C11 C13 H131 118.9 no
C14 C13 H131 118.7 no
C13 C14 C15 116.9(2) yes
C13 C14 C18 121.6(3) yes
C15 C14 C18 121.4(3) yes
C14 C15 C16 122.3(3) yes
C14 C15 H151 119.2 no
C16 C15 H151 118.5 no
C10 C16 C15 121.6(2) yes
C10 C16 C17 122.5(2) yes
C15 C16 C17 115.9(2) yes
C16 C17 H171 109.6 no
C16 C17 H172 109.3 no
H171 C17 H172 107.5 no
C16 C17 H173 111.1 no
H171 C17 H173 109.2 no
H172 C17 H173 110.0 no
C14 C18 H183 110.8 no
C14 C18 H182 110.5 no
H183 C18 H182 107.6 no
C14 C18 H181 111.2 no
H183 C18 H181 108.1 no
H182 C18 H181 108.4 no
B7 C19 C20 118.4(2) yes
B7 C19 C25 126.5(2) yes
C20 C19 C25 114.9(2) yes
C19 C20 C21 123.9(2) yes
C19 C20 C22 121.6(3) yes
C21 C20 C22 114.5(2) yes
C20 C21 H211 110.4 no
C20 C21 H212 110.9 no
H211 C21 H212 108.1 no
C20 C21 H213 112.5 no
H211 C21 H213 107.9 no
H212 C21 H213 106.8 no
C20 C22 C23 122.5(3) yes
C20 C22 H221 119.0 no
C23 C22 H221 118.5 no
C22 C23 C24 116.7(3) yes
C22 C23 C27 122.1(3) yes
C24 C23 C27 121.3(3) yes
C23 C24 C25 122.9(3) yes
C23 C24 H241 118.7 no
C25 C24 H241 118.5 no
C19 C25 C24 121.3(2) yes
C19 C25 C26 125.4(2) yes
C24 C25 C26 113.2(2) yes
C25 C26 H261 110.2 no
C25 C26 H262 109.0 no
H261 C26 H262 107.9 no
C25 C26 H263 111.8 no
H261 C26 H263 110.5 no
H262 C26 H263 107.2 no
C23 C27 H271 109.6 no
C23 C27 H272 111.4 no
H271 C27 H272 109.0 no
C23 C27 H273 109.4 no
H271 C27 H273 109.1 no
H272 C27 H273 108.3 no
C2 B28 C29 132.1(2) yes
C2 B28 C38 116.3(2) yes
C29 B28 C38 111.7(2) yes
B28 C29 C30 122.4(2) yes
B28 C29 C35 119.8(2) yes
C30 C29 C35 116.9(2) yes
C29 C30 C31 121.6(2) yes
C29 C30 C32 120.6(3) yes
C31 C30 C32 117.7(2) yes
C30 C31 H313 110.4 no
C30 C31 H312 111.3 no
H313 C31 H312 107.3 no
C30 C31 H311 111.8 no
H313 C31 H311 108.8 no
H312 C31 H311 107.2 no
C30 C32 C33 122.1(3) yes
C30 C32 H321 118.9 no
C33 C32 H321 119.0 no
C32 C33 C34 117.4(3) yes
C32 C33 C37 121.4(3) yes
C34 C33 C37 121.2(3) yes
C33 C34 C35 122.4(3) yes
C33 C34 H341 119.7 no
C35 C34 H341 117.9 no
C29 C35 C34 120.2(3) yes
C29 C35 C36 122.4(2) yes
C34 C35 C36 117.4(2) yes
C35 C36 H363 110.0 no
C35 C36 H362 111.0 no
H363 C36 H362 108.2 no
C35 C36 H361 111.2 no
H363 C36 H361 107.2 no
H362 C36 H361 109.1 no
C33 C37 H371 110.7 no
C33 C37 H372 109.7 no
H371 C37 H372 108.9 no
C33 C37 H373 110.3 no
H371 C37 H373 108.2 no
H372 C37 H373 109.1 no
B28 C38 C39 122.9(2) yes
B28 C38 C43 120.1(2) yes
C39 C38 C43 116.8(2) yes
C38 C39 C40 120.3(3) yes
C38 C39 C46 123.2(2) yes
C40 C39 C46 116.5(3) yes
C39 C40 C41 122.6(3) yes
C39 C40 H401 118.2 no
C41 C40 H401 119.1 no
C40 C41 C42 117.4(3) yes
C40 C41 C45 121.8(3) yes
C42 C41 C45 120.8(3) yes
C41 C42 C43 122.1(3) yes
C41 C42 H421 119.3 no
C43 C42 H421 118.6 no
C38 C43 C42 120.7(3) yes
C38 C43 C44 121.9(2) yes
C42 C43 C44 117.4(3) yes
C43 C44 H441 109.9 no
C43 C44 H442 110.4 no
H441 C44 H442 108.4 no
C43 C44 H443 110.1 no
H441 C44 H443 108.4 no
H442 C44 H443 109.6 no
C41 C45 H451 110.0 no
C41 C45 H452 110.5 no
H451 C45 H452 108.3 no
C41 C45 H453 110.2 no
H451 C45 H453 108.6 no
H452 C45 H453 109.2 no
C39 C46 H463 110.5 no
C39 C46 H462 109.0 no
H463 C46 H462 109.0 no
C39 C46 H461 111.5 no
H463 C46 H461 108.4 no
H462 C46 H461 108.4 no
Fe1 C47 C48 69.37(17) yes
Fe1 C47 C51 69.85(17) yes
C48 C47 C51 108.0(3) yes
Fe1 C47 H471 125.4 no
C48 C47 H471 125.7 no
C51 C47 H471 126.3 no
C47 C48 Fe1 70.28(17) yes
C47 C48 C49 108.0(3) yes
Fe1 C48 C49 69.82(17) yes
C47 C48 H481 126.4 no
Fe1 C48 H481 122.7 no
C49 C48 H481 125.5 no
C48 C49 Fe1 69.73(17) yes
C48 C49 C50 107.8(3) yes
Fe1 C49 C50 70.33(18) yes
C48 C49 H491 126.3 no
Fe1 C49 H491 123.8 no
C50 C49 H491 125.9 no
C49 C50 Fe1 69.49(18) yes
C49 C50 C51 108.3(3) yes
Fe1 C50 C51 69.82(18) yes
C49 C50 H501 125.9 no
Fe1 C50 H501 125.3 no
C51 C50 H501 125.8 no
C50 C51 C47 107.8(3) yes
C50 C51 Fe1 69.96(18) yes
C47 C51 Fe1 69.98(18) yes
C50 C51 H511 126.6 no
C47 C51 H511 125.6 no
Fe1 C51 H511 125.3 no
Cl53 C54 Cl55 110.4(2) yes
Cl53 C54 Cl56 111.34(19) yes
Cl55 C54 Cl56 111.7(2) yes
Cl53 C54 H541 107.3 no
Cl55 C54 H541 109.0 no
Cl56 C54 H541 106.9 no
C58 O57 C74 112.0(2) yes
O57 C58 C59 109.0(3) yes
O57 C58 H581 111.3 no
C59 C58 H581 108.8 no
O57 C58 H582 108.5 no
C59 C58 H582 110.1 no
H581 C58 H582 109.3 no
C58 C59 O60 107.7(3) yes
C58 C59 H591 111.6 no
O60 C59 H591 109.9 no
C58 C59 H592 109.8 no
O60 C59 H592 111.5 no
H591 C59 H592 106.5 no
C59 O60 C61 112.9(3) yes
O60 C61 C62 109.9(3) yes
O60 C61 H611 107.1 no
C62 C61 H611 109.6 no
O60 C61 H612 109.7 no
C62 C61 H612 112.0 no
H611 C61 H612 108.4 no
C61 C62 O63 109.1(3) yes
C61 C62 H621 110.4 no
O63 C62 H621 108.6 no
C61 C62 H622 110.6 no
O63 C62 H622 110.1 no
H621 C62 H622 108.0 no
C62 O63 C64 112.8(3) yes
O63 C64 C65 108.7(3) yes
O63 C64 H641 109.6 no
C65 C64 H641 110.6 no
O63 C64 H642 110.6 no
C65 C64 H642 109.6 no
H641 C64 H642 107.7 no
C64 C65 O66 109.5(3) yes
C64 C65 H651 110.0 no
O66 C65 H651 110.4 no
C64 C65 H652 108.0 no
O66 C65 H652 110.3 no
H651 C65 H652 108.5 no
C65 O66 C67 111.3(3) yes
O66 C67 C68 109.9(3) yes
O66 C67 H671 110.2 no
C68 C67 H671 110.3 no
O66 C67 H672 108.9 no
C68 C67 H672 108.1 no
H671 C67 H672 109.3 no
C67 C68 O69 109.6(3) yes
C67 C68 H681 110.0 no
O69 C68 H681 109.0 no
C67 C68 H682 109.5 no
O69 C68 H682 110.0 no
H681 C68 H682 108.6 no
C68 O69 C70 112.9(3) yes
O69 C70 C71 109.6(3) yes
O69 C70 H701 109.9 no
C71 C70 H701 110.6 no
O69 C70 H702 109.6 no
C71 C70 H702 108.9 no
H701 C70 H702 108.1 no
C70 C71 O72 107.9(3) yes
C70 C71 H711 110.7 no
O72 C71 H711 111.0 no
C70 C71 H712 111.1 no
O72 C71 H712 108.9 no
H711 C71 H712 107.3 no
C71 O72 C73 111.7(2) yes
O72 C73 C74 109.9(3) yes
O72 C73 H731 109.6 no
C74 C73 H731 109.1 no
O72 C73 H732 109.1 no
C74 C73 H732 110.8 no
H731 C73 H732 108.4 no
C73 C74 O57 108.2(3) yes
C73 C74 H741 110.1 no
O57 C74 H741 111.1 no
C73 C74 H742 110.1 no
O57 C74 H742 109.7 no
H741 C74 H742 107.6 no

loop_
_geom_bond_atom_site_label_1
_geom_bond_atom_site_label_2
_geom_bond_distance
_geom_bond_publ_flag
Fe1 C2 2.108(3) yes
Fe1 C3 2.032(3) yes
Fe1 C4 2.035(3) yes
Fe1 C5 2.038(3) yes
Fe1 C6 2.122(3) yes
Fe1 C47 2.058(3) yes
Fe1 C48 2.046(3) yes
Fe1 C49 2.047(3) yes
Fe1 C50 2.058(3) yes
Fe1 C51 2.056(3) yes
C2 C3 1.454(4) yes
C2 C6 1.481(3) yes
C2 B28 1.568(4) yes
C3 C4 1.407(4) yes
C3 H31 1.008 no
C4 C5 1.415(4) yes
C4 H41 0.995 no
C5 C6 1.433(4) yes
C5 H51 0.983 no
C6 B7 1.672(4) yes
B7 C8 1.648(4) yes
B7 C10 1.661(4) yes
B7 C19 1.696(4) yes
C8 N9 1.146(3) yes
C10 C11 1.414(4) yes
C10 C16 1.417(4) yes
C11 C12 1.516(4) yes
C11 C13 1.403(4) yes
C12 H121 0.962 no
C12 H122 0.971 no
C12 H123 0.960 no
C13 C14 1.380(4) yes
C13 H131 0.964 no
C14 C15 1.379(4) yes
C14 C18 1.522(4) yes
C15 C16 1.401(4) yes
C15 H151 0.946 no
C16 C17 1.503(4) yes
C17 H171 0.962 no
C17 H172 0.962 no
C17 H173 0.967 no
C18 H183 0.974 no
C18 H182 0.955 no
C18 H181 0.951 no
C19 C20 1.425(4) yes
C19 C25 1.424(4) yes
C20 C21 1.511(4) yes
C20 C22 1.397(4) yes
C21 H211 0.965 no
C21 H212 0.972 no
C21 H213 0.959 no
C22 C23 1.384(4) yes
C22 H221 0.971 no
C23 C24 1.379(4) yes
C23 C27 1.517(4) yes
C24 C25 1.399(4) yes
C24 H241 0.954 no
C25 C26 1.521(4) yes
C26 H261 0.981 no
C26 H262 0.995 no
C26 H263 0.969 no
C27 H271 0.975 no
C27 H272 0.965 no
C27 H273 0.977 no
B28 C29 1.597(4) yes
B28 C38 1.620(4) yes
C29 C30 1.407(4) yes
C29 C35 1.430(4) yes
C30 C31 1.506(4) yes
C30 C32 1.401(4) yes
C31 H313 0.976 no
C31 H312 0.970 no
C31 H311 0.987 no
C32 C33 1.375(4) yes
C32 H321 0.958 no
C33 C34 1.395(4) yes
C33 C37 1.519(4) yes
C34 C35 1.379(4) yes
C34 H341 0.968 no
C35 C36 1.511(4) yes
C36 H363 0.963 no
C36 H362 0.961 no
C36 H361 0.971 no
C37 H371 0.982 no
C37 H372 0.978 no
C37 H373 0.986 no
C38 C39 1.420(4) yes
C38 C43 1.413(4) yes
C39 C40 1.401(4) yes
C39 C46 1.508(4) yes
C40 C41 1.380(4) yes
C40 H401 0.955 no
C41 C42 1.382(4) yes
C41 C45 1.509(4) yes
C42 C43 1.405(4) yes
C42 H421 0.958 no
C43 C44 1.513(4) yes
C44 H441 0.973 no
C44 H442 0.972 no
C44 H443 0.968 no
C45 H451 0.975 no
C45 H452 0.963 no
C45 H453 0.972 no
C46 H463 0.978 no
C46 H462 0.983 no
C46 H461 0.990 no
C47 C48 1.416(4) yes
C47 C51 1.413(5) yes
C47 H471 0.997 no
C48 C49 1.415(4) yes
C48 H481 0.993 no
C49 C50 1.410(5) yes
C49 H491 1.005 no
C50 C51 1.415(5) yes
C50 H501 0.986 no
C51 H511 0.998 no
Cl53 C54 1.742(4) yes
C54 Cl55 1.740(4) yes
C54 Cl56 1.725(4) yes
C54 H541 1.011 no
O57 C58 1.424(4) yes
O57 C74 1.415(4) yes
C58 C59 1.473(5) yes
C58 H581 0.999 no
C58 H582 1.005 no
C59 O60 1.438(4) yes
C59 H591 0.984 no
C59 H592 1.027 no
O60 C61 1.390(4) yes
C61 C62 1.455(6) yes
C61 H611 0.993 no
C61 H612 1.004 no
C62 O63 1.427(4) yes
C62 H621 1.007 no
C62 H622 0.970 no
O63 C64 1.410(4) yes
C64 C65 1.504(6) yes
C64 H641 0.977 no
C64 H642 0.990 no
C65 O66 1.402(5) yes
C65 H651 0.995 no
C65 H652 1.000 no
O66 C67 1.414(5) yes
C67 C68 1.492(6) yes
C67 H671 0.985 no
C67 H672 0.988 no
C68 O69 1.407(4) yes
C68 H681 0.991 no
C68 H682 0.980 no
O69 C70 1.407(4) yes
C70 C71 1.506(5) yes
C70 H701 0.989 no
C70 H702 0.995 no
C71 O72 1.420(4) yes
C71 H711 0.998 no
C71 H712 1.005 no
O72 C73 1.415(4) yes
C73 C74 1.494(4) yes
C73 H731 1.001 no
C73 H732 0.976 no
C74 H741 1.004 no
C74 H742 1.006 no

loop_
_geom_hbond_atom_site_label_D
_geom_hbond_atom_site_label_H
_geom_hbond_atom_site_label_A
_geom_hbond_site_symmetry_A
_geom_hbond_angle_DHA
_geom_hbond_distance_DH
_geom_hbond_distance_HA
_geom_hbond_distance_DA
_geom_hbond_publ_flag
C21 H213 C10 . 136 0.96 2.48 3.238(4) yes
C26 H263 C2 . 150 0.97 2.57 3.439(4) yes
C26 H263 C6 . 123 0.97 2.38 3.012(4) yes
C45 H453 O72 1_655 169 0.97 2.59 3.552(4) yes
C54 H541 C42 3_746 157 1.01 2.37 3.323(4) yes
